data_4134443
loop_
_publ_author_name
'Sheng, Xinru'
'Li, Errui'
'Zhou, Yujuan'
'Zhao, Run'
'Zhu, Weijie'
'Huang, Feihe'

_publ_section_title
;
 Separation of 2-Chloropyridine/3-Chloropyridine by Nonporous Adaptive
 Crystals of Pillararenes with Different Substituents and Cavity Sizes.
;
_journal_issue 13
_journal_name_full 'Journal of the American Chemical Society'
_journal_page_first 6360
_journal_page_last 6364
_journal_paper_doi 10.1021/jacs.0c01274
_journal_volume 142
_journal_year 2020
_chemical_formula_moiety '2(C5 H4 Cl N), C66 H84 O12'
_chemical_formula_sum 'C76 H92 Cl2 N2 O12'
_chemical_formula_weight 1296.41
_space_group_crystal_system monoclinic
_space_group_IT_number 15
_space_group_name_Hall '-C 2yc'
_space_group_name_H-M_alt 'C 1 2/c 1'
_atom_sites_solution_hydrogens geom
_atom_sites_solution_primary dual
_audit_creation_date 2019-09-29
_audit_creation_method
;
Olex2 1.2
(compiled 2018.05.29 svn.r3508 for OlexSys, GUI svn.r5506)
;
_cell_angle_alpha 90
_cell_angle_beta 119.0750(10)
_cell_angle_gamma 90
_cell_formula_units_Z 4
_cell_length_a 26.5236(8)
_cell_length_b 12.5602(4)
_cell_length_c 25.6641(11)
_cell_measurement_reflns_used 9932
_cell_measurement_temperature 173.01
_cell_measurement_theta_max 68.316
_cell_measurement_theta_min 3.813
_cell_volume 7472.4(5)
_computing_cell_refinement 'SAINT V8.38A (?, 2016)'
_computing_data_collection 'SAINT V8.38A (?, 2016)'
_computing_data_reduction 'SAINT V8.38A (?, 2016)'
_computing_molecular_graphics 'Olex2 (Dolomanov et al., 2009)'
_computing_publication_material 'Olex2 (Dolomanov et al., 2009)'
_computing_structure_refinement 'ShelXL (Sheldrick, 2015)'
_computing_structure_solution 'ShelXT (Sheldrick, 2015)'
_diffrn_ambient_temperature 173.01
_diffrn_measured_fraction_theta_full 0.984
_diffrn_measured_fraction_theta_max 0.982
_diffrn_measurement_device_type 'CCD area detector'
_diffrn_measurement_method 'phi and omega scans'
_diffrn_radiation_monochromator graphite
_diffrn_radiation_type CuK\a
_diffrn_radiation_wavelength 1.54178
_diffrn_reflns_av_unetI/netI 0.0323
_diffrn_reflns_Laue_measured_fraction_full 0.984
_diffrn_reflns_Laue_measured_fraction_max 0.982
_diffrn_reflns_limit_h_max 27
_diffrn_reflns_limit_h_min -31
_diffrn_reflns_limit_k_max 15
_diffrn_reflns_limit_k_min -15
_diffrn_reflns_limit_l_max 30
_diffrn_reflns_limit_l_min -16
_diffrn_reflns_number 6739
_diffrn_reflns_point_group_measured_fraction_full 0.984
_diffrn_reflns_point_group_measured_fraction_max 0.982
_diffrn_reflns_theta_full 67.679
_diffrn_reflns_theta_max 68.512
_diffrn_reflns_theta_min 3.814
_exptl_absorpt_coefficient_mu 1.251
_exptl_absorpt_correction_T_max 0.7531
_exptl_absorpt_correction_T_min 0.6634
_exptl_absorpt_correction_type multi-scan
_exptl_absorpt_process_details
'SADABS-2016/2 (Bruker,2016/2) was used for absorption correction. wR2(int) was 0.0715 before and 0.0526 after correction. The Ratio of minimum to maximum transmission is 0.8809. The \l/2 correction factor is Not present.'
_exptl_crystal_colour colourless
_exptl_crystal_colour_primary colourless
_exptl_crystal_density_diffrn 1.152
_exptl_crystal_description block
_exptl_crystal_F_000 2768
_exptl_crystal_size_max 0.12
_exptl_crystal_size_mid 0.11
_exptl_crystal_size_min 0.1
_refine_diff_density_max 0.768
_refine_diff_density_min -0.439
_refine_diff_density_rms 0.067
_refine_ls_extinction_method none
_refine_ls_goodness_of_fit_ref 1.064
_refine_ls_hydrogen_treatment constr
_refine_ls_matrix_type full
_refine_ls_number_parameters 461
_refine_ls_number_reflns 6739
_refine_ls_number_restraints 96
_refine_ls_restrained_S_all 1.069
_refine_ls_R_factor_all 0.1035
_refine_ls_R_factor_gt 0.0935
_refine_ls_shift/su_max 0.002
_refine_ls_shift/su_mean 0.000
_refine_ls_structure_factor_coef Fsqd
_refine_ls_weighting_details 'w=1/[\s^2^(Fo^2^)+(0.1646P)^2^+12.7638P] where P=(Fo^2^+2Fc^2^)/3'
_refine_ls_weighting_scheme calc
_refine_ls_wR_factor_gt 0.2842
_refine_ls_wR_factor_ref 0.2947
_reflns_Friedel_coverage 0.000
_reflns_number_gt 5633
_reflns_number_total 6739
_reflns_threshold_expression 'I > 2\s(I)'
_cod_data_source_file ja0c01274_si_003.cif
_cod_data_source_block ler190929c_tw
_cod_depositor_comments 'Adding full bibliography for 4134442--4134445.cif.'
_cod_database_code 4134443
_shelx_shelxl_version_number 2018/3
_shelx_space_group_comment
;
The symmetry employed for this shelxl refinement is uniquely defined
by the following loop, which should always be used as a source of
symmetry information in preference to the above space-group names.
They are only intended as comments.
;
_shelx_estimated_absorpt_t_max 0.885
_shelx_estimated_absorpt_t_min 0.864
_olex2_refinement_description
;
1. Twinned data refinement
 Scales: 0.791(6)
 0.209(6)
2. Fixed Uiso
 At 1.2 times of:
  All C(H) groups, All C(H,H) groups
 At 1.5 times of:
  All C(H,H,H) groups
3. Restrained distances
 Cl1-C39 = Cl2-C34
 1.75 with sigma of 0.01
 Cl1-C40 \\sim Cl1-N2
 with sigma of 0.02
 Cl2-C35 \\sim Cl2-N1
 with sigma of 0.02
4. Restrained planarity
 Cl1, N2, C39, C40, C41, C42, C43
 with sigma of 0.1
 Cl2, N1, C34, C35, C36, C37, C38
 with sigma of 0.1
5. Rigid body (RIGU) restrains
 N1, Cl2, C34, C35, C36, C38, C37
 with sigma for 1-2 distances of 0.001 and sigma for 1-3 distances of 0.002
 C40, Cl1, C39, N2, C43, C41, C42
 with sigma for 1-2 distances of 0.001 and sigma for 1-3 distances of 0.002
6. Others
 Fixed Sof: Cl1(0.5) C39(0.5) N2(0.5) C43(0.5) H43(0.5) C42(0.5) H42(0.5)
 C41(0.5) H41(0.5) C40(0.5) H40(0.5) Cl2(0.5) C34(0.5) C35(0.5) H35(0.5)
 C36(0.5) H36(0.5) C37(0.5) H37(0.5) C38(0.5) H38(0.5) N1(0.5)
7.a Secondary CH2 refined with riding coordinates:
 C7(H7A,H7B), C9(H9A,H9B), C11(H11A,H11B), C18(H18A,H18B), C20(H20A,H20B),
 C22(H22A,H22B), C29(H29A,H29B), C31(H31A,H31B), C33(H33A,H33B)
7.b Aromatic/amide H refined with riding coordinates:
 C43(H43), C42(H42), C41(H41), C40(H40), C35(H35), C36(H36), C37(H37),
 C38(H38), C2(H2), C5(H5), C14(H14), C17(H17), C25(H25), C28(H28)
7.c Fitted hexagon refined as free rotating group:
 C39(N2,C43,C42,C41,C40), C34(C35,C36,C37,C38,N1)
7.d Idealised Me refined as rotating group:
 C8(H8A,H8B,H8C), C10(H10A,H10B,H10C), C19(H19A,H19B,H19C), C21(H21A,H21B,
 H21C), C30(H30A,H30B,H30C), C32(H32A,H32B,H32C)
;
_olex2_submission_special_instructions 'No special instructions were received'

loop_
_space_group_symop_operation_xyz
'x, y, z'
'-x, y, -z+1/2'
'x+1/2, y+1/2, z'
'-x+1/2, y+1/2, -z+1/2'
'-x, -y, -z'
'x, -y, z-1/2'
'-x+1/2, -y+1/2, -z'
'x+1/2, -y+1/2, z-1/2'

loop_
_atom_site_label
_atom_site_type_symbol
_atom_site_fract_x
_atom_site_fract_y
_atom_site_fract_z
_atom_site_U_iso_or_equiv
_atom_site_adp_type
_atom_site_occupancy
_atom_site_site_symmetry_order
_atom_site_calc_flag
_atom_site_refinement_flags_posn
_atom_site_refinement_flags_adp
_atom_site_refinement_flags_occupancy
_atom_site_disorder_assembly
_atom_site_disorder_group
Cl1 Cl 0.4745(3) 0.0356(9) 0.3016(3) 0.310(6) Uani 0.5 1 d D U P A -1
C39 C 0.4979(3) 0.1277(7) 0.2686(3) 0.154(6) Uani 0.5 1 d D U P A -1
N2 N 0.4665(4) 0.1394(10) 0.2070(3) 0.220(10) Uani 0.5 1 d DG U P A -1
C43 C 0.4847(5) 0.2111(12) 0.1783(3) 0.185(8) Uani 0.5 1 d G U P A -1
H43 H 0.463203 0.219191 0.136273 0.223 Uiso 0.5 1 calc R . P A -1
C42 C 0.5343(5) 0.2711(8) 0.2112(5) 0.152(6) Uani 0.5 1 d G U P A -1
H42 H 0.546757 0.320113 0.191579 0.182 Uiso 0.5 1 calc R . P A -1
C41 C 0.5658(4) 0.2593(9) 0.2727(5) 0.142(5) Uani 0.5 1 d G U P A -1
H41 H 0.599682 0.300301 0.295192 0.170 Uiso 0.5 1 calc R . P A -1
C40 C 0.5476(4) 0.1876(9) 0.3014(3) 0.210(11) Uani 0.5 1 d DG U P A -1
H40 H 0.569052 0.179567 0.343501 0.252 Uiso 0.5 1 calc R . P A -1
Cl2 Cl 0.5722(4) 0.6592(10) 0.2981(4) 0.367(8) Uani 0.5 1 d D U P B -1
C34 C 0.5181(3) 0.5685(8) 0.2658(4) 0.164(6) Uani 0.5 1 d D U P B -1
C35 C 0.4883(5) 0.5616(11) 0.2039(4) 0.242(12) Uani 0.5 1 d DG U P B -1
H35 H 0.499071 0.605614 0.180833 0.291 Uiso 0.5 1 calc R . P B -1
C36 C 0.4428(5) 0.4903(13) 0.1759(4) 0.193(8) Uani 0.5 1 d G U P B -1
H36 H 0.422477 0.485591 0.133614 0.232 Uiso 0.5 1 calc R . P B -1
C37 C 0.4271(4) 0.4260(10) 0.2097(5) 0.183(8) Uani 0.5 1 d G U P B -1
H37 H 0.395979 0.377228 0.190505 0.220 Uiso 0.5 1 calc R . P B -1
C38 C 0.4568(5) 0.4329(9) 0.2715(5) 0.153(6) Uani 0.5 1 d G U P B -1
H38 H 0.446074 0.388887 0.294616 0.183 Uiso 0.5 1 calc R . P B -1
N1 N 0.5023(5) 0.5042(9) 0.2996(4) 0.224(9) Uani 0.5 1 d DG U P B -1
O1 O 0.72561(12) 0.5325(2) 0.41752(14) 0.0621(7) Uani 1 1 d . . . . .
O2 O 0.64161(10) 0.16137(16) 0.46263(10) 0.0454(6) Uani 1 1 d . . . . .
O3 O 0.55608(9) 0.53466(16) 0.45841(9) 0.0383(5) Uani 1 1 d . . . . .
O4 O 0.42765(11) 0.16531(18) 0.40980(13) 0.0584(7) Uani 1 1 d . . . . .
O5 O 0.33853(10) 0.54061(17) 0.30837(10) 0.0480(6) Uani 1 1 d . . . . .
O6 O 0.28176(11) 0.15849(17) 0.18597(10) 0.0504(6) Uani 1 1 d . . . . .
C1 C 0.70461(14) 0.4416(3) 0.43038(15) 0.0457(8) Uani 1 1 d . . . . .
C2 C 0.67221(13) 0.4418(3) 0.46010(14) 0.0430(7) Uani 1 1 d . . . . .
H2 H 0.664326 0.507464 0.473070 0.052 Uiso 1 1 calc R . . . .
C3 C 0.65135(12) 0.3476(2) 0.47099(13) 0.0367(6) Uani 1 1 d . . . . .
C4 C 0.66335(12) 0.2526(2) 0.45149(12) 0.0368(7) Uani 1 1 d . . . . .
C5 C 0.69644(12) 0.2520(2) 0.42281(13) 0.0388(7) Uani 1 1 d . . . . .
H5 H 0.704718 0.186304 0.410248 0.047 Uiso 1 1 calc R . . . .
C6 C 0.71746(12) 0.3460(2) 0.41233(13) 0.0379(7) Uani 1 1 d . . . . .
C7 C 0.7125(2) 0.6316(3) 0.4321(2) 0.0744(13) Uani 1 1 d . . . . .
H7A H 0.728025 0.637036 0.475720 0.089 Uiso 1 1 calc R . . . .
H7B H 0.670127 0.641492 0.412303 0.089 Uiso 1 1 calc R . . . .
C8 C 0.7396(3) 0.7160(4) 0.4110(3) 0.0927(17) Uani 1 1 d . . . . .
H8A H 0.723158 0.711123 0.367644 0.139 Uiso 1 1 calc GR . . . .
H8B H 0.781382 0.704621 0.430240 0.139 Uiso 1 1 calc GR . . . .
H8C H 0.731759 0.786767 0.421537 0.139 Uiso 1 1 calc GR . . . .
C9 C 0.65252(17) 0.0635(3) 0.44170(18) 0.0531(8) Uani 1 1 d . . . . .
H9A H 0.694590 0.051617 0.459666 0.064 Uiso 1 1 calc R . . . .
H9B H 0.635732 0.065658 0.397814 0.064 Uiso 1 1 calc R . . . .
C10 C 0.6256(2) -0.0246(3) 0.4591(3) 0.0844(15) Uani 1 1 d . . . . .
H10A H 0.583595 -0.015113 0.438641 0.127 Uiso 1 1 calc GR . . . .
H10B H 0.640509 -0.023041 0.502303 0.127 Uiso 1 1 calc GR . . . .
H10C H 0.634914 -0.093176 0.447679 0.127 Uiso 1 1 calc GR . . . .
C11 C 0.61849(12) 0.3481(2) 0.50574(13) 0.0378(6) Uani 1 1 d . . . . .
H11A H 0.629925 0.284453 0.531757 0.045 Uiso 1 1 calc R . . . .
H11B H 0.630349 0.411586 0.531900 0.045 Uiso 1 1 calc R . . . .
C12 C 0.55333(12) 0.3488(2) 0.46790(12) 0.0341(6) Uani 1 1 d . . . . .
C13 C 0.52322(12) 0.4445(2) 0.44717(12) 0.0341(6) Uani 1 1 d . . . . .
C14 C 0.46303(12) 0.4452(2) 0.41796(12) 0.0348(6) Uani 1 1 d . . . . .
H14 H 0.443102 0.511083 0.405500 0.042 Uiso 1 1 calc R . . . .
C15 C 0.43171(12) 0.3516(2) 0.40674(13) 0.0370(7) Uani 1 1 d . . . . .
C16 C 0.46137(13) 0.2559(2) 0.42423(14) 0.0402(7) Uani 1 1 d . . . . .
C17 C 0.52176(13) 0.2550(2) 0.45573(14) 0.0399(7) Uani 1 1 d . . . . .
H17 H 0.541512 0.189091 0.469025 0.048 Uiso 1 1 calc R . . . .
C18 C 0.52561(14) 0.6333(2) 0.43777(15) 0.0438(7) Uani 1 1 d . . . . .
H18A H 0.502066 0.647066 0.457424 0.053 Uiso 1 1 calc R . . . .
H18B H 0.499575 0.630441 0.394149 0.053 Uiso 1 1 calc R . . . .
C19 C 0.56954(18) 0.7203(3) 0.4528(2) 0.0603(10) Uani 1 1 d . . . . .
H19A H 0.589929 0.709884 0.429992 0.090 Uiso 1 1 calc GR . . . .
H19B H 0.597259 0.718130 0.495547 0.090 Uiso 1 1 calc GR . . . .
H19C H 0.550054 0.789536 0.442700 0.090 Uiso 1 1 calc GR . . . .
C20 C 0.4535(2) 0.0677(3) 0.4267(2) 0.0777(14) Uani 1 1 d . . . . .
H20A H 0.475285 0.063212 0.470773 0.093 Uiso 1 1 calc R . . . .
H20B H 0.481037 0.057952 0.411433 0.093 Uiso 1 1 calc R . . . .
C21 C 0.4084(2) -0.0184(3) 0.4024(2) 0.0801(14) Uani 1 1 d . . . . .
H21A H 0.389349 -0.017897 0.358733 0.120 Uiso 1 1 calc GR . . . .
H21B H 0.379691 -0.005599 0.415331 0.120 Uiso 1 1 calc GR . . . .
H21C H 0.426677 -0.087773 0.417255 0.120 Uiso 1 1 calc GR . . . .
C22 C 0.36645(12) 0.3555(3) 0.37738(13) 0.0401(7) Uani 1 1 d . . . . .
H22A H 0.355002 0.421255 0.390245 0.048 Uiso 1 1 calc R . . . .
H22B H 0.352870 0.294113 0.391400 0.048 Uiso 1 1 calc R . . . .
C23 C 0.33672(12) 0.3534(2) 0.30981(13) 0.0366(6) Uani 1 1 d . . . . .
C24 C 0.32255(12) 0.4471(2) 0.27667(14) 0.0383(7) Uani 1 1 d . . . . .
C25 C 0.29248(12) 0.4425(2) 0.21436(14) 0.0390(7) Uani 1 1 d . . . . .
H25 H 0.281605 0.506830 0.192063 0.047 Uiso 1 1 calc R . . . .
C26 C 0.27828(12) 0.3458(2) 0.18457(13) 0.0380(7) Uani 1 1 d . . . . .
C27 C 0.29541(13) 0.2524(2) 0.21772(14) 0.0393(7) Uani 1 1 d . . . . .
C28 C 0.32336(12) 0.2564(2) 0.27973(14) 0.0390(7) Uani 1 1 d . . . . .
H28 H 0.333476 0.191914 0.301875 0.047 Uiso 1 1 calc R . . . .
C29 C 0.33163(17) 0.6370(3) 0.27679(17) 0.0522(8) Uani 1 1 d . . . . .
H29A H 0.290196 0.651033 0.249634 0.063 Uiso 1 1 calc R . . . .
H29B H 0.351504 0.632242 0.252706 0.063 Uiso 1 1 calc R . . . .
C30 C 0.35747(18) 0.7253(3) 0.32207(19) 0.0615(10) Uani 1 1 d . . . . .
H30A H 0.351603 0.793539 0.301431 0.092 Uiso 1 1 calc GR . . . .
H30B H 0.398885 0.712497 0.347342 0.092 Uiso 1 1 calc GR . . . .
H30C H 0.338723 0.727053 0.346869 0.092 Uiso 1 1 calc GR . . . .
C31 C 0.30428(17) 0.0615(3) 0.21750(17) 0.0541(9) Uani 1 1 d . . . . .
H31A H 0.288209 0.047718 0.244528 0.065 Uiso 1 1 calc R . . . .
H31B H 0.346792 0.066015 0.241760 0.065 Uiso 1 1 calc R . . . .
C32 C 0.2878(2) -0.0265(3) 0.1728(2) 0.0678(11) Uani 1 1 d . . . . .
H32A H 0.245914 -0.026221 0.146681 0.102 Uiso 1 1 calc GR . . . .
H32B H 0.299699 -0.094947 0.193616 0.102 Uiso 1 1 calc GR . . . .
H32C H 0.307048 -0.015887 0.148860 0.102 Uiso 1 1 calc GR . . . .
C33 C 0.24449(13) 0.3426(3) 0.11683(14) 0.0424(7) Uani 1 1 d . . . . .
H33A H 0.217661 0.403904 0.102450 0.051 Uiso 1 1 calc R . . . .
H33B H 0.221039 0.276753 0.104203 0.051 Uiso 1 1 calc R . . . .

loop_
_atom_site_aniso_label
_atom_site_aniso_U_11
_atom_site_aniso_U_22
_atom_site_aniso_U_33
_atom_site_aniso_U_23
_atom_site_aniso_U_13
_atom_site_aniso_U_12
Cl1 0.173(6) 0.549(16) 0.171(6) 0.109(8) 0.055(5) -0.093(8)
C39 0.056(6) 0.302(16) 0.083(7) 0.021(8) 0.018(6) -0.010(8)
N2 0.099(10) 0.42(2) 0.084(6) 0.024(9) 0.002(6) -0.097(13)
C43 0.144(11) 0.33(2) 0.092(8) -0.009(9) 0.065(7) -0.044(13)
C42 0.099(7) 0.265(18) 0.120(7) 0.006(9) 0.076(6) 0.001(9)
C41 0.084(7) 0.224(16) 0.121(7) -0.011(9) 0.053(6) 0.001(8)
C40 0.090(10) 0.38(2) 0.089(8) 0.053(11) -0.014(6) -0.058(13)
Cl2 0.286(10) 0.66(2) 0.227(8) -0.203(11) 0.183(8) -0.277(13)
C34 0.102(10) 0.311(16) 0.109(8) -0.051(10) 0.076(7) -0.033(10)
C35 0.155(13) 0.49(3) 0.108(8) -0.040(11) 0.085(8) -0.112(17)
C36 0.086(9) 0.39(2) 0.091(8) -0.010(10) 0.033(7) -0.023(11)
C37 0.092(9) 0.34(2) 0.134(8) -0.029(10) 0.065(7) -0.023(10)
C38 0.133(10) 0.231(17) 0.131(8) -0.004(10) 0.093(8) 0.010(9)
N1 0.245(17) 0.366(19) 0.116(8) -0.084(10) 0.130(10) -0.104(15)
O1 0.0718(17) 0.0430(13) 0.093(2) 0.0035(13) 0.0569(16) -0.0082(12)
O2 0.0511(13) 0.0378(12) 0.0559(13) -0.0002(9) 0.0328(11) -0.0073(9)
O3 0.0367(10) 0.0328(10) 0.0437(11) -0.0016(8) 0.0182(9) -0.0066(8)
O4 0.0509(14) 0.0353(12) 0.0870(19) -0.0105(11) 0.0319(13) -0.0141(10)
O5 0.0559(14) 0.0365(12) 0.0456(12) -0.0091(9) 0.0200(10) -0.0009(9)
O6 0.0592(14) 0.0392(12) 0.0483(13) -0.0129(10) 0.0225(11) -0.0106(10)
C1 0.0417(16) 0.0442(18) 0.0526(18) 0.0063(14) 0.0241(15) -0.0047(13)
C2 0.0405(16) 0.0395(16) 0.0492(17) 0.0029(13) 0.0221(14) -0.0023(12)
C3 0.0295(13) 0.0405(16) 0.0349(14) 0.0016(11) 0.0115(11) -0.0029(11)
C4 0.0307(14) 0.0396(16) 0.0331(14) 0.0061(11) 0.0099(11) -0.0027(11)
C5 0.0329(14) 0.0428(16) 0.0348(14) 0.0024(12) 0.0117(12) -0.0003(12)
C6 0.0286(13) 0.0454(17) 0.0339(14) 0.0066(12) 0.0106(11) -0.0003(11)
C7 0.104(3) 0.043(2) 0.103(3) 0.001(2) 0.071(3) -0.009(2)
C8 0.144(5) 0.049(2) 0.118(4) 0.000(3) 0.090(4) -0.020(3)
C9 0.058(2) 0.0408(18) 0.067(2) -0.0077(15) 0.0356(18) -0.0102(15)
C10 0.104(4) 0.044(2) 0.142(5) -0.010(2) 0.089(4) -0.016(2)
C11 0.0344(14) 0.0428(16) 0.0323(14) 0.0028(12) 0.0130(12) -0.0024(12)
C12 0.0338(14) 0.0370(15) 0.0324(13) -0.0008(11) 0.0169(11) -0.0028(11)
C13 0.0367(14) 0.0343(15) 0.0328(13) -0.0015(11) 0.0181(12) -0.0080(11)
C14 0.0350(14) 0.0367(15) 0.0328(13) -0.0019(11) 0.0166(12) -0.0020(11)
C15 0.0351(15) 0.0394(16) 0.0374(14) -0.0068(12) 0.0184(12) -0.0071(12)
C16 0.0393(16) 0.0351(16) 0.0481(17) -0.0070(12) 0.0227(13) -0.0096(12)
C17 0.0419(16) 0.0325(15) 0.0460(16) 0.0001(12) 0.0219(13) -0.0024(12)
C18 0.0496(17) 0.0329(15) 0.0515(18) 0.0036(13) 0.0266(15) -0.0031(13)
C19 0.066(2) 0.0401(18) 0.082(3) 0.0014(17) 0.042(2) -0.0119(17)
C20 0.068(3) 0.037(2) 0.098(3) 0.002(2) 0.017(2) -0.0130(18)
C21 0.087(3) 0.044(2) 0.086(3) -0.005(2) 0.024(3) -0.025(2)
C22 0.0329(15) 0.0464(17) 0.0410(16) -0.0075(13) 0.0179(12) -0.0071(12)
C23 0.0281(13) 0.0420(16) 0.0408(15) -0.0094(12) 0.0175(12) -0.0056(11)
C24 0.0331(14) 0.0388(16) 0.0449(16) -0.0111(12) 0.0203(13) -0.0038(11)
C25 0.0345(14) 0.0399(16) 0.0435(16) -0.0031(12) 0.0196(13) 0.0024(12)
C26 0.0266(13) 0.0470(17) 0.0413(15) -0.0073(13) 0.0172(12) -0.0011(11)
C27 0.0338(14) 0.0393(16) 0.0445(16) -0.0134(12) 0.0188(12) -0.0091(12)
C28 0.0330(14) 0.0382(15) 0.0442(16) -0.0053(12) 0.0176(12) -0.0064(12)
C29 0.060(2) 0.0386(17) 0.060(2) -0.0082(15) 0.0305(17) -0.0030(15)
C30 0.065(2) 0.0410(18) 0.073(2) -0.0123(17) 0.029(2) -0.0048(17)
C31 0.058(2) 0.0422(18) 0.061(2) -0.0119(15) 0.0276(17) -0.0072(15)
C32 0.082(3) 0.049(2) 0.084(3) -0.021(2) 0.050(2) -0.0141(19)
C33 0.0310(14) 0.0523(18) 0.0421(16) -0.0082(13) 0.0163(12) -0.0015(12)

loop_
_atom_type_symbol
_atom_type_description
_atom_type_scat_dispersion_real
_atom_type_scat_dispersion_imag
_atom_type_scat_source
C C 0.0181 0.0091 'International Tables Vol C Tables 4.2.6.8 and 6.1.1.4'
H H 0.0000 0.0000 'International Tables Vol C Tables 4.2.6.8 and 6.1.1.4'
Cl Cl 0.3639 0.7018 'International Tables Vol C Tables 4.2.6.8 and 6.1.1.4'
N N 0.0311 0.0180 'International Tables Vol C Tables 4.2.6.8 and 6.1.1.4'
O O 0.0492 0.0322 'International Tables Vol C Tables 4.2.6.8 and 6.1.1.4'

loop_
_geom_angle_atom_site_label_1
_geom_angle_atom_site_label_2
_geom_angle_atom_site_label_3
_geom_angle
_geom_angle_site_symmetry_1
_geom_angle_site_symmetry_3
_geom_angle_publ_flag
N2 C39 Cl1 118.1(5) . . ?
N2 C39 C40 120.0 . . ?
C40 C39 Cl1 121.9(5) . . ?
C43 N2 C39 120.0 . . ?
N2 C43 H43 120.0 . . ?
C42 C43 N2 120.0 . . ?
C42 C43 H43 120.0 . . ?
C43 C42 H42 120.0 . . ?
C43 C42 C41 120.0 . . ?
C41 C42 H42 120.0 . . ?
C42 C41 H41 120.0 . . ?
C40 C41 C42 120.0 . . ?
C40 C41 H41 120.0 . . ?
C39 C40 H40 120.0 . . ?
C41 C40 C39 120.0 . . ?
C41 C40 H40 120.0 . . ?
C35 C34 Cl2 118.4(6) . . ?
C35 C34 N1 120.0 . . ?
N1 C34 Cl2 121.6(6) . . ?
C34 C35 H35 120.0 . . ?
C34 C35 C36 120.0 . . ?
C36 C35 H35 120.0 . . ?
C35 C36 H36 120.0 . . ?
C37 C36 C35 120.0 . . ?
C37 C36 H36 120.0 . . ?
C36 C37 H37 120.0 . . ?
C36 C37 C38 120.0 . . ?
C38 C37 H37 120.0 . . ?
C37 C38 H38 120.0 . . ?
N1 C38 C37 120.0 . . ?
N1 C38 H38 120.0 . . ?
C38 N1 C34 120.0 . . ?
C1 O1 C7 119.6(3) . . ?
C4 O2 C9 117.3(2) . . ?
C13 O3 C18 116.7(2) . . ?
C20 O4 C16 119.6(3) . . ?
C24 O5 C29 118.3(2) . . ?
C27 O6 C31 118.6(3) . . ?
O1 C1 C2 123.7(3) . . ?
O1 C1 C6 116.3(3) . . ?
C6 C1 C2 120.0(3) . . ?
C1 C2 H2 119.4 . . ?
C3 C2 C1 121.2(3) . . ?
C3 C2 H2 119.4 . . ?
C2 C3 C11 120.8(3) . . ?
C4 C3 C2 118.3(3) . . ?
C4 C3 C11 120.8(3) . . ?
O2 C4 C3 116.6(3) . . ?
O2 C4 C5 122.8(3) . . ?
C3 C4 C5 120.6(3) . . ?
C4 C5 H5 119.5 . . ?
C6 C5 C4 120.9(3) . . ?
C6 C5 H5 119.5 . . ?
C1 C6 C33 121.2(3) . 2_655 ?
C5 C6 C1 119.0(3) . . ?
C5 C6 C33 119.8(3) . 2_655 ?
O1 C7 H7A 110.2 . . ?
O1 C7 H7B 110.2 . . ?
O1 C7 C8 107.7(4) . . ?
H7A C7 H7B 108.5 . . ?
C8 C7 H7A 110.2 . . ?
C8 C7 H7B 110.2 . . ?
C7 C8 H8A 109.5 . . ?
C7 C8 H8B 109.5 . . ?
C7 C8 H8C 109.5 . . ?
H8A C8 H8B 109.5 . . ?
H8A C8 H8C 109.5 . . ?
H8B C8 H8C 109.5 . . ?
O2 C9 H9A 110.1 . . ?
O2 C9 H9B 110.1 . . ?
O2 C9 C10 108.1(3) . . ?
H9A C9 H9B 108.4 . . ?
C10 C9 H9A 110.1 . . ?
C10 C9 H9B 110.1 . . ?
C9 C10 H10A 109.5 . . ?
C9 C10 H10B 109.5 . . ?
C9 C10 H10C 109.5 . . ?
H10A C10 H10B 109.5 . . ?
H10A C10 H10C 109.5 . . ?
H10B C10 H10C 109.5 . . ?
C3 C11 H11A 108.5 . . ?
C3 C11 H11B 108.5 . . ?
H11A C11 H11B 107.5 . . ?
C12 C11 C3 115.1(2) . . ?
C12 C11 H11A 108.5 . . ?
C12 C11 H11B 108.5 . . ?
C13 C12 C11 120.8(2) . . ?
C17 C12 C11 120.9(3) . . ?
C17 C12 C13 118.2(3) . . ?
O3 C13 C12 116.3(2) . . ?
O3 C13 C14 123.5(3) . . ?
C14 C13 C12 120.2(2) . . ?
C13 C14 H14 119.3 . . ?
C15 C14 C13 121.3(3) . . ?
C15 C14 H14 119.3 . . ?
C14 C15 C22 120.0(3) . . ?
C16 C15 C14 118.6(3) . . ?
C16 C15 C22 121.4(3) . . ?
O4 C16 C15 115.8(3) . . ?
O4 C16 C17 123.9(3) . . ?
C15 C16 C17 120.3(3) . . ?
C12 C17 C16 121.2(3) . . ?
C12 C17 H17 119.4 . . ?
C16 C17 H17 119.4 . . ?
O3 C18 H18A 110.1 . . ?
O3 C18 H18B 110.1 . . ?
O3 C18 C19 107.8(3) . . ?
H18A C18 H18B 108.5 . . ?
C19 C18 H18A 110.1 . . ?
C19 C18 H18B 110.1 . . ?
C18 C19 H19A 109.5 . . ?
C18 C19 H19B 109.5 . . ?
C18 C19 H19C 109.5 . . ?
H19A C19 H19B 109.5 . . ?
H19A C19 H19C 109.5 . . ?
H19B C19 H19C 109.5 . . ?
O4 C20 H20A 109.7 . . ?
O4 C20 H20B 109.7 . . ?
O4 C20 C21 109.7(4) . . ?
H20A C20 H20B 108.2 . . ?
C21 C20 H20A 109.7 . . ?
C21 C20 H20B 109.7 . . ?
C20 C21 H21A 109.5 . . ?
C20 C21 H21B 109.5 . . ?
C20 C21 H21C 109.5 . . ?
H21A C21 H21B 109.5 . . ?
H21A C21 H21C 109.5 . . ?
H21B C21 H21C 109.5 . . ?
C15 C22 H22A 108.8 . . ?
C15 C22 H22B 108.8 . . ?
C15 C22 C23 113.7(2) . . ?
H22A C22 H22B 107.7 . . ?
C23 C22 H22A 108.8 . . ?
C23 C22 H22B 108.8 . . ?
C24 C23 C22 121.3(3) . . ?
C24 C23 C28 118.7(3) . . ?
C28 C23 C22 120.0(3) . . ?
O5 C24 C23 116.6(3) . . ?
O5 C24 C25 123.6(3) . . ?
C23 C24 C25 119.9(3) . . ?
C24 C25 H25 119.4 . . ?
C26 C25 C24 121.1(3) . . ?
C26 C25 H25 119.4 . . ?
C25 C26 C27 118.8(3) . . ?
C25 C26 C33 120.3(3) . . ?
C27 C26 C33 120.9(3) . . ?
O6 C27 C26 116.5(3) . . ?
O6 C27 C28 123.2(3) . . ?
C26 C27 C28 120.3(3) . . ?
C23 C28 H28 119.5 . . ?
C27 C28 C23 121.0(3) . . ?
C27 C28 H28 119.5 . . ?
O5 C29 H29A 110.2 . . ?
O5 C29 H29B 110.2 . . ?
O5 C29 C30 107.6(3) . . ?
H29A C29 H29B 108.5 . . ?
C30 C29 H29A 110.2 . . ?
C30 C29 H29B 110.2 . . ?
C29 C30 H30A 109.5 . . ?
C29 C30 H30B 109.5 . . ?
C29 C30 H30C 109.5 . . ?
H30A C30 H30B 109.5 . . ?
H30A C30 H30C 109.5 . . ?
H30B C30 H30C 109.5 . . ?
O6 C31 H31A 110.1 . . ?
O6 C31 H31B 110.1 . . ?
O6 C31 C32 108.1(3) . . ?
H31A C31 H31B 108.4 . . ?
C32 C31 H31A 110.1 . . ?
C32 C31 H31B 110.1 . . ?
C31 C32 H32A 109.5 . . ?
C31 C32 H32B 109.5 . . ?
C31 C32 H32C 109.5 . . ?
H32A C32 H32B 109.5 . . ?
H32A C32 H32C 109.5 . . ?
H32B C32 H32C 109.5 . . ?
C6 C33 H33A 108.9 2_655 . ?
C6 C33 H33B 108.9 2_655 . ?
C26 C33 C6 113.5(2) . 2_655 ?
C26 C33 H33A 108.9 . . ?
C26 C33 H33B 108.9 . . ?
H33A C33 H33B 107.7 . . ?

loop_
_geom_bond_atom_site_label_1
_geom_bond_atom_site_label_2
_geom_bond_distance
_geom_bond_site_symmetry_2
_geom_bond_publ_flag
Cl1 C39 1.719(8) . ?
C39 N2 1.3900 . ?
C39 C40 1.3900 . ?
N2 C43 1.3900 . ?
C43 H43 0.9500 . ?
C43 C42 1.3900 . ?
C42 H42 0.9500 . ?
C42 C41 1.3900 . ?
C41 H41 0.9500 . ?
C41 C40 1.3900 . ?
C40 H40 0.9500 . ?
Cl2 C34 1.700(8) . ?
C34 C35 1.3900 . ?
C34 N1 1.3900 . ?
C35 H35 0.9500 . ?
C35 C36 1.3900 . ?
C36 H36 0.9500 . ?
C36 C37 1.3900 . ?
C37 H37 0.9500 . ?
C37 C38 1.3900 . ?
C38 H38 0.9500 . ?
C38 N1 1.3900 . ?
O1 C1 1.380(4) . ?
O1 C7 1.391(5) . ?
O2 C4 1.374(3) . ?
O2 C9 1.427(4) . ?
O3 C13 1.371(3) . ?
O3 C18 1.433(4) . ?
O4 C16 1.383(3) . ?
O4 C20 1.369(5) . ?
O5 C24 1.373(3) . ?
O5 C29 1.419(4) . ?
O6 C27 1.378(3) . ?
O6 C31 1.423(4) . ?
C1 C2 1.399(5) . ?
C1 C6 1.388(5) . ?
C2 H2 0.9500 . ?
C2 C3 1.391(4) . ?
C3 C4 1.389(4) . ?
C3 C11 1.520(4) . ?
C4 C5 1.393(4) . ?
C5 H5 0.9500 . ?
C5 C6 1.386(4) . ?
C6 C33 1.521(4) 2_655 ?
C7 H7A 0.9900 . ?
C7 H7B 0.9900 . ?
C7 C8 1.522(6) . ?
C8 H8A 0.9800 . ?
C8 H8B 0.9800 . ?
C8 H8C 0.9800 . ?
C9 H9A 0.9900 . ?
C9 H9B 0.9900 . ?
C9 C10 1.498(5) . ?
C10 H10A 0.9800 . ?
C10 H10B 0.9800 . ?
C10 H10C 0.9800 . ?
C11 H11A 0.9900 . ?
C11 H11B 0.9900 . ?
C11 C12 1.516(4) . ?
C12 C13 1.398(4) . ?
C12 C17 1.390(4) . ?
C13 C14 1.396(4) . ?
C14 H14 0.9500 . ?
C14 C15 1.387(4) . ?
C15 C16 1.385(4) . ?
C15 C22 1.516(4) . ?
C16 C17 1.400(4) . ?
C17 H17 0.9500 . ?
C18 H18A 0.9900 . ?
C18 H18B 0.9900 . ?
C18 C19 1.504(4) . ?
C19 H19A 0.9800 . ?
C19 H19B 0.9800 . ?
C19 H19C 0.9800 . ?
C20 H20A 0.9900 . ?
C20 H20B 0.9900 . ?
C20 C21 1.506(5) . ?
C21 H21A 0.9800 . ?
C21 H21B 0.9800 . ?
C21 H21C 0.9800 . ?
C22 H22A 0.9900 . ?
C22 H22B 0.9900 . ?
C22 C23 1.517(4) . ?
C23 C24 1.393(4) . ?
C23 C28 1.393(4) . ?
C24 C25 1.399(4) . ?
C25 H25 0.9500 . ?
C25 C26 1.387(4) . ?
C26 C27 1.389(4) . ?
C26 C33 1.521(4) . ?
C27 C28 1.392(4) . ?
C28 H28 0.9500 . ?
C29 H29A 0.9900 . ?
C29 H29B 0.9900 . ?
C29 C30 1.508(5) . ?
C30 H30A 0.9800 . ?
C30 H30B 0.9800 . ?
C30 H30C 0.9800 . ?
C31 H31A 0.9900 . ?
C31 H31B 0.9900 . ?
C31 C32 1.497(5) . ?
C32 H32A 0.9800 . ?
C32 H32B 0.9800 . ?
C32 H32C 0.9800 . ?
C33 H33A 0.9900 . ?
C33 H33B 0.9900 . ?

loop_
_geom_torsion_atom_site_label_1
_geom_torsion_atom_site_label_2
_geom_torsion_atom_site_label_3
_geom_torsion_atom_site_label_4
_geom_torsion
_geom_torsion_site_symmetry_1
_geom_torsion_site_symmetry_2
_geom_torsion_site_symmetry_3
_geom_torsion_site_symmetry_4
_geom_torsion_publ_flag
Cl1 C39 N2 C43 -178.5(6) . . . . ?
Cl1 C39 C40 C41 178.4(6) . . . . ?
C39 N2 C43 C42 0.0 . . . . ?
N2 C39 C40 C41 0.0 . . . . ?
N2 C43 C42 C41 0.0 . . . . ?
C43 C42 C41 C40 0.0 . . . . ?
C42 C41 C40 C39 0.0 . . . . ?
C40 C39 N2 C43 0.0 . . . . ?
Cl2 C34 C35 C36 -178.4(6) . . . . ?
Cl2 C34 N1 C38 178.3(6) . . . . ?
C34 C35 C36 C37 0.0 . . . . ?
C35 C34 N1 C38 0.0 . . . . ?
C35 C36 C37 C38 0.0 . . . . ?
C36 C37 C38 N1 0.0 . . . . ?
C37 C38 N1 C34 0.0 . . . . ?
N1 C34 C35 C36 0.0 . . . . ?
O1 C1 C2 C3 178.9(3) . . . . ?
O1 C1 C6 C5 -178.6(3) . . . . ?
O1 C1 C6 C33 3.3(5) . . . 2_655 ?
O2 C4 C5 C6 179.9(3) . . . . ?
O3 C13 C14 C15 178.9(3) . . . . ?
O4 C16 C17 C12 178.7(3) . . . . ?
O5 C24 C25 C26 178.9(3) . . . . ?
O6 C27 C28 C23 179.4(3) . . . . ?
C1 O1 C7 C8 -178.2(4) . . . . ?
C1 C2 C3 C4 -0.1(5) . . . . ?
C1 C2 C3 C11 177.2(3) . . . . ?
C2 C1 C6 C5 1.7(5) . . . . ?
C2 C1 C6 C33 -176.4(3) . . . 2_655 ?
C2 C3 C4 O2 -179.5(3) . . . . ?
C2 C3 C4 C5 1.2(4) . . . . ?
C2 C3 C11 C12 96.6(3) . . . . ?
C3 C4 C5 C6 -0.9(4) . . . . ?
C3 C11 C12 C13 -86.1(3) . . . . ?
C3 C11 C12 C17 97.5(3) . . . . ?
C4 O2 C9 C10 179.5(3) . . . . ?
C4 C3 C11 C12 -86.1(3) . . . . ?
C4 C5 C6 C1 -0.6(4) . . . . ?
C4 C5 C6 C33 177.5(3) . . . 2_655 ?
C6 C1 C2 C3 -1.4(5) . . . . ?
C7 O1 C1 C2 -2.9(6) . . . . ?
C7 O1 C1 C6 177.4(4) . . . . ?
C9 O2 C4 C3 178.7(3) . . . . ?
C9 O2 C4 C5 -2.1(4) . . . . ?
C11 C3 C4 O2 3.2(4) . . . . ?
C11 C3 C4 C5 -176.1(3) . . . . ?
C11 C12 C13 O3 5.7(4) . . . . ?
C11 C12 C13 C14 -173.0(3) . . . . ?
C11 C12 C17 C16 175.6(3) . . . . ?
C12 C13 C14 C15 -2.5(4) . . . . ?
C13 O3 C18 C19 -178.1(3) . . . . ?
C13 C12 C17 C16 -0.8(4) . . . . ?
C13 C14 C15 C16 -1.2(4) . . . . ?
C13 C14 C15 C22 177.3(3) . . . . ?
C14 C15 C16 O4 -177.7(3) . . . . ?
C14 C15 C16 C17 3.8(5) . . . . ?
C14 C15 C22 C23 88.4(3) . . . . ?
C15 C16 C17 C12 -2.9(5) . . . . ?
C15 C22 C23 C24 -92.0(3) . . . . ?
C15 C22 C23 C28 87.6(3) . . . . ?
C16 O4 C20 C21 -176.1(4) . . . . ?
C16 C15 C22 C23 -93.2(4) . . . . ?
C17 C12 C13 O3 -177.9(2) . . . . ?
C17 C12 C13 C14 3.4(4) . . . . ?
C18 O3 C13 C12 -179.5(2) . . . . ?
C18 O3 C13 C14 -0.8(4) . . . . ?
C20 O4 C16 C15 -178.4(4) . . . . ?
C20 O4 C16 C17 0.0(6) . . . . ?
C22 C15 C16 O4 3.9(4) . . . . ?
C22 C15 C16 C17 -174.6(3) . . . . ?
C22 C23 C24 O5 2.0(4) . . . . ?
C22 C23 C24 C25 -176.7(3) . . . . ?
C22 C23 C28 C27 179.2(3) . . . . ?
C23 C24 C25 C26 -2.5(4) . . . . ?
C24 O5 C29 C30 -174.6(3) . . . . ?
C24 C23 C28 C27 -1.2(4) . . . . ?
C24 C25 C26 C27 -1.2(4) . . . . ?
C24 C25 C26 C33 178.7(3) . . . . ?
C25 C26 C27 O6 -178.1(2) . . . . ?
C25 C26 C27 C28 3.7(4) . . . . ?
C25 C26 C33 C6 88.5(3) . . . 2_655 ?
C26 C27 C28 C23 -2.5(4) . . . . ?
C27 O6 C31 C32 -174.9(3) . . . . ?
C27 C26 C33 C6 -91.6(3) . . . 2_655 ?
C28 C23 C24 O5 -177.6(2) . . . . ?
C28 C23 C24 C25 3.7(4) . . . . ?
C29 O5 C24 C23 172.1(3) . . . . ?
C29 O5 C24 C25 -9.3(4) . . . . ?
C31 O6 C27 C26 172.6(3) . . . . ?
C31 O6 C27 C28 -9.3(4) . . . . ?
C33 C26 C27 O6 2.0(4) . . . . ?
C33 C26 C27 C28 -176.2(3) . . . . ?

loop_
_twin_individual_id
_twin_individual_mass_fraction_refined
1 0.791(6)
2 0.209(6)
